data_1575003
loop_
_publ_author_name
'Lin, Quan'
'Lin, Liping'
'Wang, Jingjing'
'Yu, Daohong'
'Chen, Zhengwang'
'Wang, Zhong-Xia'

_publ_section_title
;
 Manganese-mediated C(sp)-Si cross-electrophile coupling of alkynyl
 halides with chlorosilanes.
;
_journal_issue 31
_journal_name_full 'Chemical science'
_journal_page_first 14216
_journal_page_last 14224
_journal_paper_doi 10.1039/d5sc03449c
_journal_volume 16
_journal_year 2025
_chemical_formula_moiety 'C24 H16 Cl2 Mn N4'
_chemical_formula_sum 'C24 H16 Cl2 Mn N4'
_chemical_formula_weight 486.25
_space_group_crystal_system monoclinic
_space_group_IT_number 14
_space_group_name_Hall '-P 2yn'
_space_group_name_H-M_alt 'P 1 21/n 1'
_atom_sites_solution_hydrogens geom
_atom_sites_solution_primary dual
_audit_creation_date 2025-02-13
_audit_creation_method
;
Olex2 1.3
(compiled 2020.11.12 svn.r5f609507 for OlexSys, GUI svn.r6226)
;
_audit_update_record
;
2025-02-13 deposited with the CCDC.	2025-07-03 downloaded from the CCDC.
;
_cell_angle_alpha 90
_cell_angle_beta 100.465(5)
_cell_angle_gamma 90
_cell_formula_units_Z 4
_cell_length_a 10.2331(6)
_cell_length_b 17.0970(10)
_cell_length_c 12.6421(7)
_cell_measurement_reflns_used 3879
_cell_measurement_temperature 299.99(10)
_cell_measurement_theta_max 67.8530
_cell_measurement_theta_min 4.3450
_cell_volume 2175.0(2)
_computing_cell_refinement 'CrysAlisPro 1.171.43.129a (Rigaku OD, 2024)'
_computing_data_collection 'CrysAlisPro 1.171.43.129a (Rigaku OD, 2024)'
_computing_data_reduction 'CrysAlisPro 1.171.43.129a (Rigaku OD, 2024)'
_computing_molecular_graphics 'Olex2 1.3 (Dolomanov et al., 2009)'
_computing_publication_material 'Olex2 1.3 (Dolomanov et al., 2009)'
_computing_structure_refinement 'SHELXL 2017/1 (Sheldrick, 2015)'
_computing_structure_solution 'SHELXT  (Sheldrick, 2015)'
_diffrn_ambient_environment air
_diffrn_ambient_temperature 299.99(10)
_diffrn_detector 'Hybrid Pixel Array Detector'
_diffrn_detector_area_resol_mean 10.0000
_diffrn_detector_type 'HyPix-Arc 150'
_diffrn_measured_fraction_theta_full 0.991
_diffrn_measured_fraction_theta_max 0.959
_diffrn_measurement_details
;
List of Runs (angles in degrees, time in seconds):

  # Type    Start    End  Width  t~exp~   \w     \q     \k     \f   Frames
#--------------------------------------------------------------------------
  1  \w     39.00  66.00   0.50    0.12    --   74.97-125.00 -90.00   54
  2  \w     24.00  68.00   0.50    0.12    --   60.32-125.00 -32.00   88
  3  \w     65.00  90.00   0.50    0.12    --   74.97-125.00 -32.00   50
  4  \w     42.00  91.00   0.50    0.12    --   79.79-104.00 -19.34   98
  5  \w     39.00  99.00   0.50    0.12    --   74.97-125.00  30.00  120
  6  \w     35.00  97.00   0.50    0.12    --   74.97-125.00  90.00  124
  7  \w     73.00  98.00   0.50    0.12    --   79.79-116.00  94.67   50
  8  \w     58.00 102.00   0.50    0.12    --   60.32  15.00 120.00   88
  9  \w     40.00  91.00   0.50    0.12    --   60.32  15.00  30.00  102
 10  \w     59.00 120.00   0.50    0.12    --   74.97  15.00 -90.00  122
 11  \w     52.00  99.00   0.50    0.12    --   60.32  15.00-120.00   94
 12  \w   -103.00 -52.00   0.50    0.12    --  -60.42 -15.00  90.00  102
 13  \w   -110.00 -81.00   0.50    0.12    --  -75.37 -15.00  60.00   58
 14  \w   -118.00 -70.00   0.50    0.12    --  -75.37 -15.00   0.00   96
 15  \w    -90.00 -58.00   0.50    0.12    --  -74.06 -15.00 -60.00   64
 16  \w   -107.00 -69.00   0.50    0.12    --  -75.37 -15.00-120.00   76
 17  \w    -97.00 -39.00   0.50    0.12    --  -79.16 117.00 -50.07  116
 18  \w    -99.00 -36.00   0.50    0.12    --  -79.16 121.00 -25.04  126
 19  \w    -82.00 -56.00   0.50    0.12    --  -74.06 125.00  45.00   52
 20  \w    -90.00 -65.00   0.50    0.12    --  -75.37 125.00  45.00   50
 21  \w    -69.00 -19.00   0.50    0.12    --  -60.42 125.00  45.00  100
 22  \w    -77.00 -37.00   0.50    0.12    --  -79.16 117.00  37.94   80
 23  \w    -64.00 -39.00   0.50    0.12    --  -79.16 119.00   5.81   50
 24  \w    -96.00 -39.00   0.50    0.12    --  -79.16 117.00-108.15  114
;
_diffrn_measurement_device 'four-circle diffractometer'
_diffrn_measurement_device_type 'XtaLAB Synergy R, DW system, HyPix-Arc 150'
_diffrn_measurement_method '\w scans'
_diffrn_orient_matrix_type 'CrysAlisPro convention (1999,Acta A55,543-557)'
_diffrn_orient_matrix_UB_11 0.0081165000
_diffrn_orient_matrix_UB_12 -0.0888866000
_diffrn_orient_matrix_UB_13 -0.0172319000
_diffrn_orient_matrix_UB_21 -0.1027535000
_diffrn_orient_matrix_UB_22 -0.0132943000
_diffrn_orient_matrix_UB_23 0.0734132000
_diffrn_orient_matrix_UB_31 -0.1132709000
_diffrn_orient_matrix_UB_32 0.0056439000
_diffrn_orient_matrix_UB_33 -0.0983975000
_diffrn_radiation_monochromator mirror
_diffrn_radiation_probe x-ray
_diffrn_radiation_type 'Cu K\a'
_diffrn_radiation_wavelength 1.54184
_diffrn_reflns_av_R_equivalents 0.0828
_diffrn_reflns_av_unetI/netI 0.0675
_diffrn_reflns_Laue_measured_fraction_full 0.991
_diffrn_reflns_Laue_measured_fraction_max 0.959
_diffrn_reflns_limit_h_max 11
_diffrn_reflns_limit_h_min -12
_diffrn_reflns_limit_k_max 20
_diffrn_reflns_limit_k_min -21
_diffrn_reflns_limit_l_max 14
_diffrn_reflns_limit_l_min -15
_diffrn_reflns_number 16850
_diffrn_reflns_point_group_measured_fraction_full 0.991
_diffrn_reflns_point_group_measured_fraction_max 0.959
_diffrn_reflns_theta_full 67.684
_diffrn_reflns_theta_max 74.121
_diffrn_reflns_theta_min 4.397
_diffrn_source 'Rotating-anode X-ray tube'
_diffrn_source_type 'Rigaku (Cu) X-ray Source'
_exptl_absorpt_coefficient_mu 7.345
_exptl_absorpt_correction_T_max 1.00000
_exptl_absorpt_correction_T_min 0.63984
_exptl_absorpt_correction_type multi-scan
_exptl_absorpt_process_details
;
CrysAlisPro 1.171.43.129a (Rigaku Oxford Diffraction, 2024)
Empirical absorption correction using spherical harmonics,
implemented in SCALE3 ABSPACK scaling algorithm.
;
_exptl_crystal_colour 'clear light yellow'
_exptl_crystal_colour_lustre clear
_exptl_crystal_colour_modifier light
_exptl_crystal_colour_primary yellow
_exptl_crystal_density_diffrn 1.485
_exptl_crystal_description block
_exptl_crystal_F_000 988
_exptl_crystal_size_max 0.1
_exptl_crystal_size_mid 0.1
_exptl_crystal_size_min 0.1
_refine_diff_density_max 1.847
_refine_diff_density_min -0.978
_refine_diff_density_rms 0.179
_refine_ls_extinction_method none
_refine_ls_goodness_of_fit_ref 1.036
_refine_ls_hydrogen_treatment constr
_refine_ls_matrix_type full
_refine_ls_number_parameters 280
_refine_ls_number_reflns 4248
_refine_ls_number_restraints 0
_refine_ls_restrained_S_all 1.036
_refine_ls_R_factor_all 0.1676
_refine_ls_R_factor_gt 0.1305
_refine_ls_shift/su_max 0.000
_refine_ls_shift/su_mean 0.000
_refine_ls_structure_factor_coef Fsqd
_refine_ls_weighting_details 'w=1/[\s^2^(Fo^2^)+(0.1000P)^2^+25.0000P] where P=(Fo^2^+2Fc^2^)/3'
_refine_ls_weighting_scheme calc
_refine_ls_wR_factor_gt 0.3044
_refine_ls_wR_factor_ref 0.3278
_reflns_Friedel_coverage 0.000
_reflns_number_gt 2880
_reflns_number_total 4248
_reflns_threshold_expression 'I > 2\s(I)'
_cod_data_source_file d5sc03449c2.cif
_cod_data_source_block lq-ch3oh-300k_auto
_cod_depositor_comments 'Adding full bibliography for 1575003.cif.'
_cod_database_code 1575003
_shelx_shelxl_version_number 2017/1
_chemical_oxdiff_formula 'C H O N Mn'
_shelx_space_group_comment
;
The symmetry employed for this shelxl refinement is uniquely defined
by the following loop, which should always be used as a source of
symmetry information in preference to the above space-group names.
They are only intended as comments.
;
_shelx_estimated_absorpt_t_max 0.527
_shelx_estimated_absorpt_t_min 0.527
_reflns_odcompleteness_completeness 98.86
_reflns_odcompleteness_iscentric 1
_reflns_odcompleteness_theta 66.97
_olex2_refinement_description
;
1. Fixed Uiso
 At 1.2 times of:
  All C(H) groups
2.a Aromatic/amide H refined with riding coordinates:
 C00D(H00D), C00G(H00G), C00H(H00H), C00I(H00I), C00J(H00J), C00K(H00K),
 C00L(H00L), C00M(H00M), C00N(H00N), C00O(H00O), C00P(H00P), C00Q(H00Q),
 C00S(H00S), C00T(H00T), C00U(H00U), C00V(H00V)
;
_olex2_submission_special_instructions 'No special instructions were received'
_oxdiff_exptl_absorpt_empirical_details
;
Empirical correction (ABSPACK) includes:
- Absorption correction using spherical harmonics
- Frame scaling
;
_oxdiff_exptl_absorpt_empirical_full_max 3.113
_oxdiff_exptl_absorpt_empirical_full_min 0.408

loop_
_space_group_symop_operation_xyz
'x, y, z'
'-x+1/2, y+1/2, -z+1/2'
'-x, -y, -z'
'x-1/2, -y-1/2, z-1/2'

loop_
_atom_site_label
_atom_site_type_symbol
_atom_site_fract_x
_atom_site_fract_y
_atom_site_fract_z
_atom_site_U_iso_or_equiv
_atom_site_adp_type
_atom_site_occupancy
_atom_site_site_symmetry_order
_atom_site_calc_flag
_atom_site_refinement_flags_posn
_atom_site_refinement_flags_adp
_atom_site_refinement_flags_occupancy
_atom_site_disorder_assembly
_atom_site_disorder_group
Mn01 Mn 0.59854(12) 0.77181(7) 0.27795(9) 0.0558(3) Uani 1 1 d . . . . .
Cl02 Cl 0.77613(16) 0.87042(9) 0.34955(12) 0.0462(4) Uani 1 1 d . . . . .
Cl03 Cl 0.40042(16) 0.85616(9) 0.20237(12) 0.0475(4) Uani 1 1 d . . . . .
N004 N 0.5522(6) 0.7348(4) 0.4400(5) 0.0595(17) Uani 1 1 d . . . . .
N005 N 0.6505(6) 0.7479(4) 0.1144(5) 0.0590(17) Uani 1 1 d . . . . .
N006 N 0.7525(6) 0.6698(4) 0.2973(5) 0.0582(17) Uani 1 1 d . . . . .
N007 N 0.4564(7) 0.6627(4) 0.2512(5) 0.0648(18) Uani 1 1 d . . . . .
C008 C 0.7307(7) 0.6861(4) 0.1073(6) 0.0543(19) Uani 1 1 d . . . . .
C009 C 0.8687(8) 0.5800(5) 0.1987(6) 0.063(2) Uani 1 1 d . . . . .
C00A C 0.7869(7) 0.6448(4) 0.2022(5) 0.0545(19) Uani 1 1 d . . . . .
C00B C 0.7685(8) 0.6639(5) 0.0087(6) 0.065(2) Uani 1 1 d . . . . .
C00C C 0.4777(8) 0.6712(5) 0.4436(6) 0.063(2) Uani 1 1 d . . . . .
C00D C 0.7120(9) 0.7073(6) -0.0840(6) 0.077(3) Uani 1 1 d . . . . .
H00D H 0.730321 0.693698 -0.151034 0.093 Uiso 1 1 calc R U . . .
C00E C 0.4459(9) 0.6402(5) 0.5386(7) 0.075(2) Uani 1 1 d . . . . .
C00F C 0.4255(8) 0.6314(4) 0.3422(6) 0.061(2) Uani 1 1 d . . . . .
C00G C 0.6009(8) 0.7876(5) 0.0277(6) 0.069(2) Uani 1 1 d . . . . .
H00G H 0.544257 0.829389 0.033166 0.083 Uiso 1 1 calc R U . . .
C00H C 0.8020(8) 0.6300(5) 0.3851(6) 0.066(2) Uani 1 1 d . . . . .
H00H H 0.778964 0.646150 0.449542 0.080 Uiso 1 1 calc R U . . .
C00I C 0.6315(9) 0.7684(6) -0.0746(7) 0.083(3) Uani 1 1 d . . . . .
H00I H 0.596162 0.797967 -0.134829 0.099 Uiso 1 1 calc R U . . .
C00J C 0.8527(9) 0.5993(5) 0.0045(6) 0.076(3) Uani 1 1 d . . . . .
H00J H 0.875549 0.584796 -0.060642 0.091 Uiso 1 1 calc R U . . .
C00K C 0.6004(9) 0.7721(6) 0.5298(6) 0.074(3) Uani 1 1 d . . . . .
H00K H 0.652505 0.816264 0.526559 0.089 Uiso 1 1 calc R U . . .
C00L C 0.9002(9) 0.5585(5) 0.0937(7) 0.079(3) Uani 1 1 d . . . . .
H00L H 0.954489 0.515513 0.088990 0.095 Uiso 1 1 calc R U . . .
C00M C 0.4961(10) 0.6814(7) 0.6349(7) 0.098(3) Uani 1 1 d . . . . .
H00M H 0.475610 0.664396 0.699833 0.117 Uiso 1 1 calc R U . . .
C00N C 0.9187(9) 0.5392(5) 0.2945(8) 0.079(3) Uani 1 1 d . . . . .
H00N H 0.972437 0.495370 0.294081 0.094 Uiso 1 1 calc R U . . .
C00O C 0.5752(10) 0.7466(7) 0.6327(7) 0.091(3) Uani 1 1 d . . . . .
H00O H 0.611012 0.773123 0.695532 0.109 Uiso 1 1 calc R U . . .
C00P C 0.8854(8) 0.5663(5) 0.3884(7) 0.070(2) Uani 1 1 d . . . . .
H00P H 0.918701 0.541893 0.453471 0.084 Uiso 1 1 calc R U . . .
C00Q C 0.4070(9) 0.6270(5) 0.1593(7) 0.076(3) Uani 1 1 d . . . . .
H00Q H 0.424552 0.649241 0.096232 0.091 Uiso 1 1 calc R U . . .
C00R C 0.3497(10) 0.5643(6) 0.3410(8) 0.084(3) Uani 1 1 d . . . . .
C00S C 0.3321(11) 0.5599(6) 0.1497(8) 0.104(4) Uani 1 1 d . . . . .
H00S H 0.302851 0.537299 0.082616 0.125 Uiso 1 1 calc R U . . .
C00T C 0.3204(11) 0.5346(6) 0.4408(8) 0.101(3) Uani 1 1 d . . . . .
H00T H 0.271629 0.488695 0.440489 0.122 Uiso 1 1 calc R U . . .
C00U C 0.3621(11) 0.5719(7) 0.5339(8) 0.105(3) Uani 1 1 d . . . . .
H00U H 0.336832 0.553520 0.596387 0.126 Uiso 1 1 calc R U . . .
C00V C 0.3014(11) 0.5268(6) 0.2409(9) 0.104(4) Uani 1 1 d . . . . .
H00V H 0.250690 0.481433 0.237496 0.125 Uiso 1 1 calc R U . . .

loop_
_atom_site_aniso_label
_atom_site_aniso_U_11
_atom_site_aniso_U_22
_atom_site_aniso_U_33
_atom_site_aniso_U_23
_atom_site_aniso_U_13
_atom_site_aniso_U_12
Mn01 0.0668(7) 0.0596(7) 0.0436(5) 0.0008(5) 0.0171(5) 0.0038(6)
Cl02 0.0551(8) 0.0447(7) 0.0391(7) -0.0074(6) 0.0095(6) -0.0110(7)
Cl03 0.0555(8) 0.0407(7) 0.0511(8) 0.0058(6) 0.0219(6) 0.0068(7)
N004 0.061(3) 0.072(4) 0.045(3) 0.002(3) 0.008(3) 0.002(3)
N005 0.063(3) 0.070(4) 0.048(3) 0.008(3) 0.020(3) 0.012(3)
N006 0.062(3) 0.069(4) 0.043(3) -0.001(3) 0.008(3) 0.001(3)
N007 0.079(4) 0.068(4) 0.049(3) 0.003(3) 0.015(3) -0.005(3)
C008 0.057(4) 0.060(4) 0.046(3) 0.000(3) 0.007(3) 0.004(3)
C009 0.065(4) 0.061(4) 0.068(4) -0.004(4) 0.021(4) 0.008(4)
C00A 0.066(4) 0.055(4) 0.046(3) -0.004(3) 0.019(3) 0.005(3)
C00B 0.067(5) 0.078(5) 0.049(4) -0.010(4) 0.006(4) -0.004(4)
C00C 0.067(4) 0.069(5) 0.053(4) 0.004(4) 0.015(3) -0.004(4)
C00D 0.083(5) 0.104(6) 0.046(4) -0.012(4) 0.013(4) 0.008(5)
C00E 0.078(5) 0.085(6) 0.068(4) 0.020(4) 0.031(4) 0.002(4)
C00F 0.067(4) 0.058(4) 0.057(4) 0.014(3) 0.011(3) -0.004(4)
C00G 0.079(5) 0.086(5) 0.045(4) 0.004(4) 0.016(4) 0.019(4)
C00H 0.071(5) 0.074(5) 0.053(4) 0.006(4) 0.007(4) 0.010(4)
C00I 0.091(6) 0.109(7) 0.051(4) 0.002(5) 0.021(4) 0.022(5)
C00J 0.087(6) 0.087(6) 0.053(4) -0.019(4) 0.009(4) 0.019(5)
C00K 0.085(6) 0.097(6) 0.036(4) -0.002(4) -0.001(4) 0.004(5)
C00L 0.085(5) 0.068(5) 0.083(5) -0.031(4) 0.012(4) 0.023(4)
C00M 0.101(6) 0.142(9) 0.060(4) 0.015(5) 0.042(4) 0.003(7)
C00N 0.088(6) 0.063(5) 0.087(6) 0.008(5) 0.020(5) 0.014(5)
C00O 0.101(7) 0.129(8) 0.043(4) 0.002(5) 0.012(4) 0.001(6)
C00P 0.073(5) 0.067(5) 0.068(5) 0.023(4) 0.007(4) 0.015(4)
C00Q 0.084(5) 0.074(5) 0.063(5) 0.001(4) -0.006(4) -0.020(5)
C00R 0.095(6) 0.084(6) 0.076(5) 0.008(5) 0.024(5) -0.015(5)
C00S 0.137(8) 0.093(6) 0.078(6) -0.004(5) 0.009(6) -0.053(6)
C00T 0.121(7) 0.097(7) 0.092(6) 0.015(6) 0.036(5) -0.029(6)
C00U 0.120(7) 0.124(8) 0.080(5) 0.045(5) 0.042(5) -0.010(6)
C00V 0.116(7) 0.099(7) 0.101(7) 0.000(6) 0.031(6) -0.049(6)

loop_
_atom_type_symbol
_atom_type_description
_atom_type_scat_dispersion_real
_atom_type_scat_dispersion_imag
_atom_type_scat_source
C C 0.0181 0.0091 'International Tables Vol C Tables 4.2.6.8 and 6.1.1.4'
H H 0.0000 0.0000 'International Tables Vol C Tables 4.2.6.8 and 6.1.1.4'
Cl Cl 0.3639 0.7018 'International Tables Vol C Tables 4.2.6.8 and 6.1.1.4'
Mn Mn -0.5299 2.8052 'International Tables Vol C Tables 4.2.6.8 and 6.1.1.4'
N N 0.0311 0.0180 'International Tables Vol C Tables 4.2.6.8 and 6.1.1.4'

loop_
_geom_angle_atom_site_label_1
_geom_angle_atom_site_label_2
_geom_angle_atom_site_label_3
_geom_angle
_geom_angle_site_symmetry_1
_geom_angle_site_symmetry_3
_geom_angle_publ_flag
Cl02 Mn01 Cl03 103.31(7) . . ?
N004 Mn01 Cl02 96.72(16) . . ?
N004 Mn01 Cl03 102.39(17) . . ?
N004 Mn01 N006 86.9(2) . . ?
N004 Mn01 N007 71.6(2) . . ?
N005 Mn01 Cl02 100.09(17) . . ?
N005 Mn01 Cl03 93.62(16) . . ?
N005 Mn01 N004 153.4(2) . . ?
N005 Mn01 N006 72.2(2) . . ?
N005 Mn01 N007 88.1(2) . . ?
N006 Mn01 Cl02 91.91(16) . . ?
N006 Mn01 Cl03 160.96(15) . . ?
N006 Mn01 N007 79.1(2) . . ?
N007 Mn01 Cl02 165.45(16) . . ?
N007 Mn01 Cl03 88.02(17) . . ?
C00C N004 Mn01 118.1(5) . . ?
C00K N004 Mn01 122.4(6) . . ?
C00K N004 C00C 119.5(7) . . ?
C008 N005 Mn01 116.7(5) . . ?
C00G N005 Mn01 123.4(5) . . ?
C00G N005 C008 119.8(7) . . ?
C00A N006 Mn01 114.5(4) . . ?
C00H N006 Mn01 128.4(5) . . ?
C00H N006 C00A 116.9(7) . . ?
C00F N007 Mn01 115.1(5) . . ?
C00Q N007 Mn01 128.2(6) . . ?
C00Q N007 C00F 116.7(7) . . ?
N005 C008 C00A 119.3(6) . . ?
N005 C008 C00B 122.2(7) . . ?
C00A C008 C00B 118.3(7) . . ?
C00A C009 C00L 117.3(7) . . ?
C00A C009 C00N 119.5(7) . . ?
C00N C009 C00L 123.2(8) . . ?
N006 C00A C008 117.0(6) . . ?
N006 C00A C009 121.5(6) . . ?
C009 C00A C008 121.4(7) . . ?
C00D C00B C008 116.7(8) . . ?
C00J C00B C008 120.5(7) . . ?
C00J C00B C00D 122.7(7) . . ?
N004 C00C C00E 124.0(7) . . ?
N004 C00C C00F 118.0(7) . . ?
C00E C00C C00F 117.9(7) . . ?
C00B C00D H00D 120.1 . . ?
C00I C00D C00B 119.8(8) . . ?
C00I C00D H00D 120.1 . . ?
C00C C00E C00M 116.3(8) . . ?
C00C C00E C00U 119.9(8) . . ?
C00M C00E C00U 123.8(8) . . ?
N007 C00F C00C 117.0(7) . . ?
N007 C00F C00R 122.3(7) . . ?
C00R C00F C00C 120.7(7) . . ?
N005 C00G H00G 119.2 . . ?
N005 C00G C00I 121.6(8) . . ?
C00I C00G H00G 119.2 . . ?
N006 C00H H00H 117.6 . . ?
N006 C00H C00P 124.9(8) . . ?
C00P C00H H00H 117.6 . . ?
C00D C00I C00G 119.8(8) . . ?
C00D C00I H00I 120.1 . . ?
C00G C00I H00I 120.1 . . ?
C00B C00J H00J 119.7 . . ?
C00L C00J C00B 120.5(8) . . ?
C00L C00J H00J 119.7 . . ?
N004 C00K H00K 118.9 . . ?
N004 C00K C00O 122.2(9) . . ?
C00O C00K H00K 118.9 . . ?
C009 C00L H00L 119.2 . . ?
C00J C00L C009 121.7(8) . . ?
C00J C00L H00L 119.2 . . ?
C00E C00M H00M 119.8 . . ?
C00O C00M C00E 120.3(8) . . ?
C00O C00M H00M 119.8 . . ?
C009 C00N H00N 121.1 . . ?
C00P C00N C009 117.8(8) . . ?
C00P C00N H00N 121.1 . . ?
C00K C00O H00O 121.2 . . ?
C00M C00O C00K 117.7(8) . . ?
C00M C00O H00O 121.2 . . ?
C00H C00P H00P 120.3 . . ?
C00N C00P C00H 119.3(8) . . ?
C00N C00P H00P 120.3 . . ?
N007 C00Q H00Q 117.3 . . ?
N007 C00Q C00S 125.5(9) . . ?
C00S C00Q H00Q 117.3 . . ?
C00F C00R C00T 119.2(9) . . ?
C00F C00R C00V 119.1(9) . . ?
C00V C00R C00T 121.7(9) . . ?
C00Q C00S H00S 120.7 . . ?
C00V C00S C00Q 118.7(10) . . ?
C00V C00S H00S 120.7 . . ?
C00R C00T H00T 119.4 . . ?
C00U C00T C00R 121.2(10) . . ?
C00U C00T H00T 119.4 . . ?
C00E C00U H00U 119.5 . . ?
C00T C00U C00E 120.9(9) . . ?
C00T C00U H00U 119.5 . . ?
C00R C00V H00V 121.1 . . ?
C00S C00V C00R 117.8(9) . . ?
C00S C00V H00V 121.1 . . ?

loop_
_geom_bond_atom_site_label_1
_geom_bond_atom_site_label_2
_geom_bond_distance
_geom_bond_site_symmetry_2
_geom_bond_publ_flag
Mn01 Cl02 2.5232(19) . ?
Mn01 Cl03 2.5296(19) . ?
Mn01 N004 2.275(6) . ?
Mn01 N005 2.263(6) . ?
Mn01 N006 2.333(6) . ?
Mn01 N007 2.351(7) . ?
N004 C00C 1.333(10) . ?
N004 C00K 1.317(9) . ?
N005 C008 1.350(9) . ?
N005 C00G 1.312(9) . ?
N006 C00A 1.380(9) . ?
N006 C00H 1.323(9) . ?
N007 C00F 1.358(10) . ?
N007 C00Q 1.329(10) . ?
C008 C00A 1.421(10) . ?
C008 C00B 1.422(10) . ?
C009 C00A 1.394(10) . ?
C009 C00L 1.469(11) . ?
C009 C00N 1.411(12) . ?
C00B C00D 1.419(11) . ?
C00B C00J 1.408(12) . ?
C00C C00E 1.404(11) . ?
C00C C00F 1.463(11) . ?
C00D H00D 0.9300 . ?
C00D C00I 1.349(13) . ?
C00E C00M 1.420(13) . ?
C00E C00U 1.444(14) . ?
C00F C00R 1.384(12) . ?
C00G H00G 0.9300 . ?
C00G C00I 1.424(11) . ?
C00H H00H 0.9300 . ?
C00H C00P 1.380(11) . ?
C00I H00I 0.9300 . ?
C00J H00J 0.9300 . ?
C00J C00L 1.339(12) . ?
C00K H00K 0.9300 . ?
C00K C00O 1.439(12) . ?
C00L H00L 0.9300 . ?
C00M H00M 0.9300 . ?
C00M C00O 1.381(15) . ?
C00N H00N 0.9300 . ?
C00N C00P 1.373(13) . ?
C00O H00O 0.9300 . ?
C00P H00P 0.9300 . ?
C00Q H00Q 0.9300 . ?
C00Q C00S 1.372(13) . ?
C00R C00T 1.440(14) . ?
C00R C00V 1.425(14) . ?
C00S H00S 0.9300 . ?
C00S C00V 1.371(15) . ?
C00T H00T 0.9300 . ?
C00T C00U 1.338(14) . ?
C00U H00U 0.9300 . ?
C00V H00V 0.9300 . ?

loop_
_geom_torsion_atom_site_label_1
_geom_torsion_atom_site_label_2
_geom_torsion_atom_site_label_3
_geom_torsion_atom_site_label_4
_geom_torsion
_geom_torsion_site_symmetry_1
_geom_torsion_site_symmetry_2
_geom_torsion_site_symmetry_3
_geom_torsion_site_symmetry_4
_geom_torsion_publ_flag
Mn01 N004 C00C C00E 177.4(6) . . . . ?
Mn01 N004 C00C C00F -2.8(9) . . . . ?
Mn01 N004 C00K C00O -177.4(7) . . . . ?
Mn01 N005 C008 C00A -5.6(9) . . . . ?
Mn01 N005 C008 C00B 178.7(6) . . . . ?
Mn01 N005 C00G C00I -177.1(7) . . . . ?
Mn01 N006 C00A C008 3.1(8) . . . . ?
Mn01 N006 C00A C009 -174.4(6) . . . . ?
Mn01 N006 C00H C00P 174.8(6) . . . . ?
Mn01 N007 C00F C00C 3.1(9) . . . . ?
Mn01 N007 C00F C00R -176.0(7) . . . . ?
Mn01 N007 C00Q C00S 174.9(8) . . . . ?
N004 C00C C00E C00M 1.0(13) . . . . ?
N004 C00C C00E C00U 178.7(8) . . . . ?
N004 C00C C00F N007 -0.3(11) . . . . ?
N004 C00C C00F C00R 178.8(8) . . . . ?
N004 C00K C00O C00M -0.9(15) . . . . ?
N005 C008 C00A N006 1.6(10) . . . . ?
N005 C008 C00A C009 179.0(7) . . . . ?
N005 C008 C00B C00D -3.3(12) . . . . ?
N005 C008 C00B C00J 179.8(8) . . . . ?
N005 C00G C00I C00D 0.9(14) . . . . ?
N006 C00H C00P C00N -1.9(13) . . . . ?
N007 C00F C00R C00T -179.8(9) . . . . ?
N007 C00F C00R C00V -0.5(14) . . . . ?
N007 C00Q C00S C00V 1.8(17) . . . . ?
C008 N005 C00G C00I -1.3(12) . . . . ?
C008 C00B C00D C00I 2.9(13) . . . . ?
C008 C00B C00J C00L -1.1(13) . . . . ?
C009 C00N C00P C00H 2.0(13) . . . . ?
C00A N006 C00H C00P 0.4(12) . . . . ?
C00A C008 C00B C00D -179.0(7) . . . . ?
C00A C008 C00B C00J 4.1(12) . . . . ?
C00A C009 C00L C00J 0.0(13) . . . . ?
C00A C009 C00N C00P -0.9(12) . . . . ?
C00B C008 C00A N006 177.4(7) . . . . ?
C00B C008 C00A C009 -5.1(11) . . . . ?
C00B C00D C00I C00G -1.8(14) . . . . ?
C00B C00J C00L C009 -1.0(14) . . . . ?
C00C N004 C00K C00O -0.2(13) . . . . ?
C00C C00E C00M C00O -2.1(14) . . . . ?
C00C C00E C00U C00T 4.0(16) . . . . ?
C00C C00F C00R C00T 1.2(14) . . . . ?
C00C C00F C00R C00V -179.5(9) . . . . ?
C00D C00B C00J C00L -177.8(9) . . . . ?
C00E C00C C00F N007 179.4(7) . . . . ?
C00E C00C C00F C00R -1.4(12) . . . . ?
C00E C00M C00O C00K 2.0(15) . . . . ?
C00F N007 C00Q C00S -2.6(14) . . . . ?
C00F C00C C00E C00M -178.7(8) . . . . ?
C00F C00C C00E C00U -1.1(13) . . . . ?
C00F C00R C00T C00U 1.8(16) . . . . ?
C00F C00R C00V C00S -0.4(16) . . . . ?
C00G N005 C008 C00A 178.3(7) . . . . ?
C00G N005 C008 C00B 2.6(11) . . . . ?
C00H N006 C00A C008 178.3(7) . . . . ?
C00H N006 C00A C009 0.8(11) . . . . ?
C00J C00B C00D C00I 179.7(9) . . . . ?
C00K N004 C00C C00E 0.1(13) . . . . ?
C00K N004 C00C C00F 179.9(7) . . . . ?
C00L C009 C00A N006 -179.5(7) . . . . ?
C00L C009 C00A C008 3.1(11) . . . . ?
C00L C009 C00N C00P 178.1(8) . . . . ?
C00M C00E C00U C00T -178.5(10) . . . . ?
C00N C009 C00A N006 -0.5(12) . . . . ?
C00N C009 C00A C008 -177.9(7) . . . . ?
C00N C009 C00L C00J -178.9(9) . . . . ?
C00Q N007 C00F C00C -179.0(7) . . . . ?
C00Q N007 C00F C00R 1.9(12) . . . . ?
C00Q C00S C00V C00R -0.2(17) . . . . ?
C00R C00T C00U C00E -4.4(17) . . . . ?
C00T C00R C00V C00S 178.9(10) . . . . ?
C00U C00E C00M C00O -179.7(10) . . . . ?
C00V C00R C00T C00U -177.5(11) . . . . ?
